data_2228414
loop_
_publ_author_name
'Gotoh, Kazuma'
'Katagiri, Kaori'
'Ishida, Hiroyuki'

_publ_section_title
;
 4-Chlorobenzoic acid--quinoline (1/1)
;
_journal_coeditor_code IM2244
_journal_issue 12
_journal_name_full 'Acta Crystallographica Section E'
_journal_page_first o3190
_journal_paper_doi 10.1107/S1600536810046416
_journal_volume 66
_journal_year 2010
_chemical_formula_iupac 'C7 H5 Cl O2, C9 H7 N'
_chemical_formula_moiety 'C7 H5 Cl O2, C9 H7 N'
_chemical_formula_sum 'C16 H12 Cl N O2'
_chemical_formula_weight 285.73
_chemical_name_systematic
;
4-Chlorobenzoic acid--quinoline (1/1)
;
_space_group_IT_number 29
_symmetry_cell_setting orthorhombic
_symmetry_space_group_name_Hall 'P 2c -2ac'
_symmetry_space_group_name_H-M 'P c a 21'
_atom_sites_solution_hydrogens geom
_atom_sites_solution_primary direct
_atom_sites_solution_secondary difmap
_cell_angle_alpha 90.0000
_cell_angle_beta 90.0000
_cell_angle_gamma 90.0000
_cell_formula_units_Z 4
_cell_length_a 13.2385(5)
_cell_length_b 3.8307(2)
_cell_length_c 26.2464(9)
_cell_measurement_reflns_used 20625
_cell_measurement_temperature 185.0(10)
_cell_measurement_theta_max 30.0
_cell_measurement_theta_min 3.1
_cell_volume 1331.03(10)
_computing_cell_refinement 'PROCESS-AUTO (Rigaku/MSC, 2004)'
_computing_data_collection 'PROCESS-AUTO (Rigaku/MSC, 2004)'
_computing_data_reduction 'CrystalStructure (Rigaku/MSC, 2004)'
_computing_molecular_graphics 'ORTEP-3 (Farrugia, 1997)'
_computing_publication_material 'CrystalStructure (Rigaku/MSC, 2004) and PLATON (Spek, 2009)'
_computing_structure_refinement 'SHELXL97 (Sheldrick, 2008)'
_computing_structure_solution 'SHELXS97 (Sheldrick, 2008)'
_diffrn_ambient_temperature 185.0(10)
_diffrn_detector_area_resol_mean 10.00
_diffrn_measured_fraction_theta_full 0.998
_diffrn_measured_fraction_theta_max 0.998
_diffrn_measurement_device_type 'Rigaku R-AXIS RAPID II'
_diffrn_measurement_method \w
_diffrn_radiation_type 'Mo K\a'
_diffrn_radiation_wavelength 0.71075
_diffrn_reflns_av_R_equivalents 0.0166
_diffrn_reflns_av_sigmaI/netI 0.0131
_diffrn_reflns_limit_h_max 17
_diffrn_reflns_limit_h_min -18
_diffrn_reflns_limit_k_max 5
_diffrn_reflns_limit_k_min -5
_diffrn_reflns_limit_l_max 36
_diffrn_reflns_limit_l_min -36
_diffrn_reflns_number 21775
_diffrn_reflns_theta_full 30.03
_diffrn_reflns_theta_max 30.03
_exptl_absorpt_coefficient_mu 0.286
_exptl_absorpt_correction_T_max 0.950
_exptl_absorpt_correction_T_min 0.933
_exptl_absorpt_correction_type numerical
_exptl_absorpt_process_details
;
(<i>NUMABS</i>; Higashi, 1999)
;
_exptl_crystal_colour colorless
_exptl_crystal_density_diffrn 1.426
_exptl_crystal_density_method 'not measured'
_exptl_crystal_description block
_exptl_crystal_F_000 592.00
_exptl_crystal_size_max 0.30
_exptl_crystal_size_mid 0.26
_exptl_crystal_size_min 0.18
_refine_diff_density_max 0.287
_refine_diff_density_min -0.149
_refine_ls_abs_structure_details 'Flack (1983), 1909 Friedel pairs'
_refine_ls_abs_structure_Flack 0.03(4)
_refine_ls_extinction_method none
_refine_ls_goodness_of_fit_ref 1.073
_refine_ls_hydrogen_treatment mixed
_refine_ls_matrix_type full
_refine_ls_number_parameters 185
_refine_ls_number_reflns 3907
_refine_ls_number_restraints 1
_refine_ls_restrained_S_all 1.073
_refine_ls_R_factor_all 0.0278
_refine_ls_R_factor_gt 0.0266
_refine_ls_shift/su_max 0.001
_refine_ls_shift/su_mean 0.000
_refine_ls_structure_factor_coef Fsqd
_refine_ls_weighting_details 'calc w=1/[\s^2^(Fo^2^)+(0.0482P)^2^+0.0837P] where P=(Fo^2^+2Fc^2^)/3'
_refine_ls_weighting_scheme calc
_refine_ls_wR_factor_gt 0.0700
_refine_ls_wR_factor_ref 0.0709
_reflns_number_gt 3777
_reflns_number_total 3907
_reflns_threshold_expression I>2\s(I)
_cod_data_source_file im2244.cif
_cod_data_source_block I
_cod_database_code 2228414
_cod_database_fobs_code 2228414

loop_
_symmetry_equiv_pos_site_id
_symmetry_equiv_pos_as_xyz
1 +X,+Y,+Z
2 1/2-X,+Y,1/2+Z
3 1/2+X,-Y,+Z
4 -X,-Y,1/2+Z

loop_
_atom_site_type_symbol
_atom_site_label
_atom_site_fract_x
_atom_site_fract_y
_atom_site_fract_z
_atom_site_U_iso_or_equiv
_atom_site_adp_type
_atom_site_calc_flag
_atom_site_refinement_flags
_atom_site_occupancy
_atom_site_disorder_assembly
_atom_site_disorder_group
Cl Cl1 0.16026(2) 1.03905(7) 0.806049(12) 0.03662(8) Uani d . 1 . .
O O1 0.40632(7) 0.4457(3) 0.60147(3) 0.03433(19) Uani d . 1 . .
O O2 0.53847(6) 0.6264(3) 0.64747(3) 0.03630(19) Uani d . 1 . .
N N1 0.54986(7) 0.2446(2) 0.53696(4) 0.02677(17) Uani d . 1 . .
C C1 0.37402(7) 0.6999(3) 0.68200(4) 0.02308(18) Uani d . 1 . .
C C2 0.41115(8) 0.8623(3) 0.72551(4) 0.02695(19) Uani d . 1 . .
H H2 0.4817 0.9015 0.7289 0.032 Uiso calc R 1 . .
C C3 0.34608(9) 0.9674(3) 0.76389(4) 0.0283(2) Uani d . 1 . .
H H3 0.3713 1.0796 0.7936 0.034 Uiso calc R 1 . .
C C4 0.24300(9) 0.9056(3) 0.75818(4) 0.02659(19) Uani d . 1 . .
C C5 0.20408(8) 0.7420(3) 0.71540(4) 0.0284(2) Uani d . 1 . .
H H5 0.1336 0.7010 0.7123 0.034 Uiso calc R 1 . .
C C6 0.27012(7) 0.6389(3) 0.67712(4) 0.02561(19) Uani d . 1 . .
H H6 0.2447 0.5266 0.6475 0.031 Uiso calc R 1 . .
C C7 0.44796(8) 0.5884(3) 0.64212(4) 0.02529(19) Uani d . 1 . .
C C8 0.63210(9) 0.1038(3) 0.55654(5) 0.0312(2) Uani d . 1 . .
H H8 0.6346 0.0685 0.5923 0.037 Uiso calc R 1 . .
C C9 0.71666(9) 0.0024(3) 0.52725(5) 0.0323(2) Uani d . 1 . .
H H9 0.7742 -0.0989 0.5430 0.039 Uiso calc R 1 . .
C C10 0.71388(8) 0.0531(3) 0.47574(5) 0.0297(2) Uani d . 1 . .
H H10 0.7696 -0.0144 0.4552 0.036 Uiso calc R 1 . .
C C11 0.62751(7) 0.2070(3) 0.45316(4) 0.02400(18) Uani d . 1 . .
C C12 0.61876(9) 0.2723(3) 0.40025(4) 0.0304(2) Uani d . 1 . .
H H12 0.6730 0.2140 0.3781 0.037 Uiso calc R 1 . .
C C13 0.53272(10) 0.4190(3) 0.38070(4) 0.0331(2) Uani d . 1 . .
H H13 0.5275 0.4598 0.3451 0.040 Uiso calc R 1 . .
C C14 0.45165(10) 0.5100(3) 0.41306(5) 0.0314(2) Uani d . 1 . .
H H14 0.3922 0.6106 0.3990 0.038 Uiso calc R 1 . .
C C15 0.45801(8) 0.4545(3) 0.46454(5) 0.0272(2) Uani d . 1 . .
H H15 0.4035 0.5189 0.4861 0.033 Uiso calc R 1 . .
C C16 0.54610(7) 0.3005(2) 0.48551(4) 0.02275(18) Uani d . 1 . .
H H1 0.4522(17) 0.392(6) 0.5808(9) 0.061(6) Uiso d . 1 . .

loop_
_atom_site_aniso_label
_atom_site_aniso_U_11
_atom_site_aniso_U_22
_atom_site_aniso_U_33
_atom_site_aniso_U_12
_atom_site_aniso_U_13
_atom_site_aniso_U_23
Cl1 0.04236(14) 0.03938(14) 0.02811(12) 0.00840(10) 0.00809(12) -0.00104(13)
O1 0.0260(4) 0.0509(5) 0.0261(4) -0.0014(3) 0.0017(3) -0.0079(3)
O2 0.0238(4) 0.0525(5) 0.0326(4) -0.0001(4) -0.0006(3) -0.0010(4)
N1 0.0264(4) 0.0293(4) 0.0246(4) -0.0015(3) 0.0013(3) -0.0015(3)
C1 0.0232(4) 0.0249(4) 0.0211(4) 0.0006(3) -0.0009(4) 0.0027(3)
C2 0.0265(4) 0.0305(5) 0.0238(4) -0.0040(4) -0.0027(4) 0.0023(4)
C3 0.0356(5) 0.0272(5) 0.0221(5) -0.0033(4) -0.0037(4) 0.0006(4)
C4 0.0332(5) 0.0246(4) 0.0220(4) 0.0041(4) 0.0035(4) 0.0021(3)
C5 0.0251(5) 0.0320(5) 0.0280(5) 0.0017(4) -0.0015(4) 0.0004(4)
C6 0.0238(4) 0.0303(5) 0.0228(4) 0.0014(4) -0.0034(4) -0.0003(4)
C7 0.0255(5) 0.0281(4) 0.0222(4) 0.0013(4) -0.0006(4) 0.0038(3)
C8 0.0330(5) 0.0319(5) 0.0286(5) -0.0034(4) -0.0030(4) 0.0018(4)
C9 0.0260(5) 0.0303(5) 0.0406(7) 0.0021(4) -0.0066(5) -0.0001(4)
C10 0.0225(4) 0.0278(5) 0.0387(6) 0.0006(4) 0.0022(4) -0.0047(4)
C11 0.0220(4) 0.0229(4) 0.0271(4) -0.0034(3) 0.0022(4) -0.0043(3)
C12 0.0330(5) 0.0318(5) 0.0266(5) -0.0053(4) 0.0060(4) -0.0050(4)
C13 0.0427(6) 0.0319(5) 0.0248(5) -0.0065(4) -0.0016(5) 0.0007(4)
C14 0.0325(5) 0.0290(5) 0.0328(6) -0.0008(4) -0.0064(4) 0.0016(4)
C15 0.0240(5) 0.0268(5) 0.0308(5) 0.0018(4) 0.0004(4) -0.0016(4)
C16 0.0228(4) 0.0210(4) 0.0245(4) -0.0028(3) 0.0019(4) -0.0022(3)

loop_
_atom_type_symbol
_atom_type_description
_atom_type_scat_dispersion_real
_atom_type_scat_dispersion_imag
_atom_type_scat_source
C C 0.0033 0.0016 'International Tables Vol C Tables 4.2.6.8 and 6.1.1.4'
H H 0.0000 0.0000 'International Tables Vol C Tables 4.2.6.8 and 6.1.1.4'
O O 0.0106 0.0060 'International Tables Vol C Tables 4.2.6.8 and 6.1.1.4'
N N 0.0061 0.0033 'International Tables Vol C Tables 4.2.6.8 and 6.1.1.4'
Cl Cl 0.1484 0.1585 'International Tables Vol C Tables 4.2.6.8 and 6.1.1.4'

loop_
_geom_angle_atom_site_label_1
_geom_angle_atom_site_label_2
_geom_angle_atom_site_label_3
_geom_angle_site_symmetry_1
_geom_angle_site_symmetry_3
_geom_angle
_geom_angle_publ_flag
C7 O1 H1 . . 108.7(15) ?
C8 N1 C16 . . 118.58(10) ?
C2 C1 C6 . . 119.79(9) ?
C2 C1 C7 . . 118.11(9) ?
C6 C1 C7 . . 122.08(9) ?
C3 C2 C1 . . 120.50(10) ?
C3 C2 H2 . . 119.8 ?
C1 C2 H2 . . 119.8 ?
C2 C3 C4 . . 118.78(10) ?
C2 C3 H3 . . 120.6 ?
C4 C3 H3 . . 120.6 ?
C5 C4 C3 . . 121.90(10) ?
C5 C4 Cl1 . . 118.89(9) ?
C3 C4 Cl1 . . 119.21(9) ?
C4 C5 C6 . . 118.74(10) ?
C4 C5 H5 . . 120.6 ?
C6 C5 H5 . . 120.6 ?
C5 C6 C1 . . 120.29(10) ?
C5 C6 H6 . . 119.9 ?
C1 C6 H6 . . 119.9 ?
O2 C7 O1 . . 123.72(11) ?
O2 C7 C1 . . 122.03(10) ?
O1 C7 C1 . . 114.25(9) ?
N1 C8 C9 . . 123.68(11) ?
N1 C8 H8 . . 118.2 ?
C9 C8 H8 . . 118.2 ?
C10 C9 C8 . . 118.55(11) ?
C10 C9 H9 . . 120.7 ?
C8 C9 H9 . . 120.7 ?
C9 C10 C11 . . 119.66(10) ?
C9 C10 H10 . . 120.2 ?
C11 C10 H10 . . 120.2 ?
C12 C11 C10 . . 123.36(10) ?
C12 C11 C16 . . 118.71(10) ?
C10 C11 C16 . . 117.92(10) ?
C13 C12 C11 . . 120.53(10) ?
C13 C12 H12 . . 119.7 ?
C11 C12 H12 . . 119.7 ?
C12 C13 C14 . . 120.52(11) ?
C12 C13 H13 . . 119.7 ?
C14 C13 H13 . . 119.7 ?
C15 C14 C13 . . 120.52(11) ?
C15 C14 H14 . . 119.7 ?
C13 C14 H14 . . 119.7 ?
C14 C15 C16 . . 119.86(11) ?
C14 C15 H15 . . 120.1 ?
C16 C15 H15 . . 120.1 ?
N1 C16 C11 . . 121.59(9) ?
N1 C16 C15 . . 118.55(9) ?
C11 C16 C15 . . 119.85(9) ?

loop_
_geom_bond_atom_site_label_1
_geom_bond_atom_site_label_2
_geom_bond_site_symmetry_2
_geom_bond_distance
_geom_bond_publ_flag
Cl1 C4 . 1.7434(11) ?
O1 C7 . 1.3194(14) ?
O1 H1 . 0.84(2) ?
O2 C7 . 1.2151(14) ?
N1 C8 . 1.3194(15) ?
N1 C16 . 1.3681(13) ?
C1 C2 . 1.3903(14) ?
C1 C6 . 1.4010(14) ?
C1 C7 . 1.4953(14) ?
C2 C3 . 1.3854(16) ?
C2 H2 . 0.9500 ?
C3 C4 . 1.3931(16) ?
C3 H3 . 0.9500 ?
C4 C5 . 1.3854(16) ?
C5 C6 . 1.3891(15) ?
C5 H5 . 0.9500 ?
C6 H6 . 0.9500 ?
C8 C9 . 1.4123(18) ?
C8 H8 . 0.9500 ?
C9 C10 . 1.3666(18) ?
C9 H9 . 0.9500 ?
C10 C11 . 1.4162(15) ?
C10 H10 . 0.9500 ?
C11 C12 . 1.4160(15) ?
C11 C16 . 1.4179(13) ?
C12 C13 . 1.3697(18) ?
C12 H12 . 0.9500 ?
C13 C14 . 1.4125(18) ?
C13 H13 . 0.9500 ?
C14 C15 . 1.3703(16) ?
C14 H14 . 0.9500 ?
C15 C16 . 1.4180(14) ?
C15 H15 . 0.9500 ?

loop_
_geom_hbond_atom_site_label_D
_geom_hbond_atom_site_label_H
_geom_hbond_atom_site_label_A
_geom_hbond_site_symmetry_A
_geom_hbond_distance_DH
_geom_hbond_distance_HA
_geom_hbond_distance_DA
_geom_hbond_angle_DHA
O1 H1 N1 . 0.84(2) 1.82(2) 2.6590(10) 176(2)
C5 H5 O2 3_465 0.95 2.46 3.1590(10) 130
C8 H8 O2 1_545 0.95 2.57 3.252(2) 129

loop_
_geom_torsion_atom_site_label_1
_geom_torsion_atom_site_label_2
_geom_torsion_atom_site_label_3
_geom_torsion_atom_site_label_4
_geom_torsion_site_symmetry_1
_geom_torsion_site_symmetry_2
_geom_torsion_site_symmetry_3
_geom_torsion_site_symmetry_4
_geom_torsion
_geom_torsion_publ_flag
C6 C1 C2 C3 . . . . -0.61(16) ?
C7 C1 C2 C3 . . . . -179.29(10) ?
C1 C2 C3 C4 . . . . 0.35(16) ?
C2 C3 C4 C5 . . . . 0.13(16) ?
C2 C3 C4 Cl1 . . . . -179.61(8) ?
C3 C4 C5 C6 . . . . -0.34(16) ?
Cl1 C4 C5 C6 . . . . 179.40(8) ?
C4 C5 C6 C1 . . . . 0.07(16) ?
C2 C1 C6 C5 . . . . 0.40(16) ?
C7 C1 C6 C5 . . . . 179.02(10) ?
C2 C1 C7 O2 . . . . 2.21(16) ?
C6 C1 C7 O2 . . . . -176.43(11) ?
C2 C1 C7 O1 . . . . -178.14(10) ?
C6 C1 C7 O1 . . . . 3.21(14) ?
C16 N1 C8 C9 . . . . -0.81(17) ?
N1 C8 C9 C10 . . . . 0.20(18) ?
C8 C9 C10 C11 . . . . 0.47(17) ?
C9 C10 C11 C12 . . . . 179.31(11) ?
C9 C10 C11 C16 . . . . -0.50(15) ?
C10 C11 C12 C13 . . . . 179.38(10) ?
C16 C11 C12 C13 . . . . -0.81(15) ?
C11 C12 C13 C14 . . . . 0.51(17) ?
C12 C13 C14 C15 . . . . 0.29(18) ?
C13 C14 C15 C16 . . . . -0.77(17) ?
C8 N1 C16 C11 . . . . 0.75(15) ?
C8 N1 C16 C15 . . . . -179.50(10) ?
C12 C11 C16 N1 . . . . -179.93(9) ?
C10 C11 C16 N1 . . . . -0.11(14) ?
C12 C11 C16 C15 . . . . 0.33(14) ?
C10 C11 C16 C15 . . . . -179.85(9) ?
C14 C15 C16 N1 . . . . -179.29(10) ?
C14 C15 C16 C11 . . . . 0.45(15) ?

loop_
_cod_related_entry_id
_cod_related_entry_database
_cod_related_entry_code
1 ChemSpider 30656366
